data_4078306
loop_
_publ_author_name
'Brown, Zachary D.'
'Guo, Jing-Dong'
'Nagase, Shigeru'
'Power, Philip P.'

_publ_section_title
;
 Experimental and Computational Study of Auxiliary Molecular Effects on
 the Mechanism of the Addition of Hydrazines to a Low-Valent Germanium
 Complex
;
_journal_issue 9
_journal_name_full Organometallics
_journal_page_first 3768
_journal_paper_doi 10.1021/om300271c
_journal_volume 31
_journal_year 2012
_chemical_formula_sum 'C50 H58 Ge0.96 N2'
_chemical_formula_weight 756.58
_chemical_name_systematic
; 
 ? 
;
_space_group_IT_number 56
_symmetry_cell_setting orthorhombic
_symmetry_space_group_name_Hall '-P 2ab 2ac'
_symmetry_space_group_name_H-M 'P c c n'
_atom_sites_solution_hydrogens geom
_atom_sites_solution_primary direct
_atom_sites_solution_secondary difmap
_audit_creation_method SHELXL-97
_cell_angle_alpha 90.00
_cell_angle_beta 90.00
_cell_angle_gamma 90.00
_cell_formula_units_Z 8
_cell_length_a 18.9994(8)
_cell_length_b 30.2957(13)
_cell_length_c 14.1667(6)
_cell_measurement_reflns_used 6233
_cell_measurement_temperature 87(2)
_cell_measurement_theta_max 71.02
_cell_measurement_theta_min 4.16
_cell_volume 8154.4(6)
_computing_cell_refinement 'SAINT (7.68A) (Bruker, 2009)'
_computing_data_collection 'Apex2 (2010-11.3) (Bruker, 2010)'
_computing_data_reduction 'SAINT (7.68A) (Bruker, 2009)'
_computing_molecular_graphics 'Bruker SHELXTL'
_computing_publication_material 'Bruker SHELXTL'
_computing_structure_refinement 'SHELXL-97 (Sheldrick, 2008)'
_computing_structure_solution 'SHELXS-97 (Sheldrick, 2008)'
_diffrn_ambient_temperature 87(2)
_diffrn_measured_fraction_theta_full 0.960
_diffrn_measured_fraction_theta_max 0.960
_diffrn_measurement_device_type 'Bruker Duo APEXII CCD'
_diffrn_measurement_method '\f and \w scans'
_diffrn_radiation_monochromator graphite
_diffrn_radiation_source 'fine-focus sealed tube'
_diffrn_radiation_type CuK\a
_diffrn_radiation_wavelength 1.54178
_diffrn_reflns_av_R_equivalents 0.0504
_diffrn_reflns_av_sigmaI/netI 0.0338
_diffrn_reflns_limit_h_max 22
_diffrn_reflns_limit_h_min -18
_diffrn_reflns_limit_k_max 37
_diffrn_reflns_limit_k_min -36
_diffrn_reflns_limit_l_max 16
_diffrn_reflns_limit_l_min -17
_diffrn_reflns_number 45025
_diffrn_reflns_theta_full 71.57
_diffrn_reflns_theta_max 71.57
_diffrn_reflns_theta_min 2.75
_exptl_absorpt_coefficient_mu 1.249
_exptl_absorpt_correction_T_max 0.9177
_exptl_absorpt_correction_T_min 0.8092
_exptl_absorpt_correction_type multi-scan
_exptl_absorpt_process_details 'SADABS 2008/1 (Sheldrick, 2008)'
_exptl_crystal_colour colorless
_exptl_crystal_density_diffrn 1.233
_exptl_crystal_density_method 'not measured'
_exptl_crystal_description Block
_exptl_crystal_F_000 3221
_exptl_crystal_size_max 0.18
_exptl_crystal_size_mid 0.17
_exptl_crystal_size_min 0.07
_refine_diff_density_max 0.727
_refine_diff_density_min -0.452
_refine_diff_density_rms 0.064
_refine_ls_extinction_method none
_refine_ls_goodness_of_fit_ref 0.854
_refine_ls_hydrogen_treatment mixed
_refine_ls_matrix_type full
_refine_ls_number_parameters 492
_refine_ls_number_reflns 7631
_refine_ls_number_restraints 2
_refine_ls_restrained_S_all 0.854
_refine_ls_R_factor_all 0.0621
_refine_ls_R_factor_gt 0.0506
_refine_ls_shift/su_max 0.001
_refine_ls_shift/su_mean 0.000
_refine_ls_structure_factor_coef Fsqd
_refine_ls_weighting_details 'calc w=1/[\s^2^(Fo^2^)+(0.0880P)^2^+17.0257P] where P=(Fo^2^+2Fc^2^)/3'
_refine_ls_weighting_scheme calc
_refine_ls_wR_factor_gt 0.1382
_refine_ls_wR_factor_ref 0.1485
_reflns_number_gt 6245
_reflns_number_total 7631
_reflns_threshold_expression >2sigma(I)
_cod_data_source_file om300271c_si_002.cif
_cod_data_source_block pccn
_cod_depositor_comments
;
The following automatic conversions were performed:

'_symmetry_cell_setting' value 'Orthorhombic' changed to
'orthorhombic' according to
/home/saulius/struct/CIF-dictionaries/cif_core.dic dictionary named
'cif_core.dic' version 2.4.1 from 2010-06-29.

Automatic conversion script
Id: cif_fix_values 1715 2011-07-08 13:25:40Z adriana 
;
_cod_original_sg_symbol_H-M Pccn
_cod_database_code 4078306

loop_
_symmetry_equiv_pos_as_xyz
'x, y, z'
'-x+1/2, -y+1/2, z'
'-x, y+1/2, -z+1/2'
'x+1/2, -y, -z+1/2'
'-x, -y, -z'
'x-1/2, y-1/2, -z'
'x, -y-1/2, z-1/2'
'-x-1/2, y, z-1/2'

loop_
_atom_site_label
_atom_site_type_symbol
_atom_site_fract_x
_atom_site_fract_y
_atom_site_fract_z
_atom_site_U_iso_or_equiv
_atom_site_adp_type
_atom_site_occupancy
_atom_site_symmetry_multiplicity
_atom_site_calc_flag
_atom_site_refinement_flags
Ge1 Ge 0.03133(4) 0.59721(4) 0.87632(3) 0.0250(2) Uani 0.862(5) 1 d P
C1 C 0.05980(14) 0.63937(9) 0.76905(18) 0.0278(6) Uani 1 1 d .
N1 N -0.07524(14) 0.61699(10) 0.86776(19) 0.0404(6) Uani 1 1 d D
H1A H -0.072(3) 0.6448(6) 0.851(3) 0.085(16) Uiso 1 1 d D
H1B H -0.092(2) 0.6139(14) 0.9256(13) 0.071(13) Uiso 1 1 d D
C2 C 0.10371(14) 0.61754(9) 0.70183(19) 0.0300(6) Uani 1 1 d .
N2 N -0.12045(15) 0.59535(9) 0.7997(2) 0.0459(7) Uani 1 1 d .
C3 C 0.14290(15) 0.64188(10) 0.6367(2) 0.0337(6) Uani 1 1 d .
H3A H 0.1736 0.6269 0.5945 0.040 Uiso 1 1 calc R
C4 C 0.13772(16) 0.68721(10) 0.6325(2) 0.0362(7) Uani 1 1 d .
H4A H 0.1672 0.7037 0.5913 0.043 Uiso 1 1 calc R
C5 C 0.08881(15) 0.70841(9) 0.6893(2) 0.0348(6) Uani 1 1 d .
H5A H 0.0820 0.7393 0.6826 0.042 Uiso 1 1 calc R
C6 C 0.04939(14) 0.68528(9) 0.75624(19) 0.0291(6) Uani 1 1 d .
C7 C 0.10491(14) 0.56817(9) 0.68894(19) 0.0300(6) Uani 1 1 d .
C8 C 0.04712(16) 0.54697(10) 0.6471(2) 0.0353(6) Uani 1 1 d .
C9 C 0.04904(16) 0.50154(10) 0.6335(2) 0.0380(7) Uani 1 1 d .
H9A H 0.0095 0.4875 0.6056 0.046 Uiso 1 1 calc R
C10 C 0.10668(17) 0.47590(10) 0.6590(2) 0.0379(7) Uani 1 1 d .
C11 C 0.16513(15) 0.49793(10) 0.6941(2) 0.0348(6) Uani 1 1 d .
H11A H 0.2061 0.4814 0.7094 0.042 Uiso 1 1 calc R
C12 C 0.16577(15) 0.54339(9) 0.70740(19) 0.0315(6) Uani 1 1 d .
C13 C -0.01628(17) 0.57236(11) 0.6129(2) 0.0443(8) Uani 1 1 d .
H13A H -0.0102 0.6038 0.6275 0.066 Uiso 1 1 calc R
H13B H -0.0586 0.5612 0.6445 0.066 Uiso 1 1 calc R
H13C H -0.0212 0.5686 0.5445 0.066 Uiso 1 1 calc R
C14 C 0.10482(19) 0.42616(10) 0.6505(3) 0.0457(8) Uani 1 1 d .
H14A H 0.1497 0.4139 0.6723 0.068 Uiso 1 1 calc R
H14B H 0.0971 0.4179 0.5845 0.068 Uiso 1 1 calc R
H14C H 0.0664 0.4144 0.6894 0.068 Uiso 1 1 calc R
C15 C 0.23116(16) 0.56549(10) 0.7417(2) 0.0388(7) Uani 1 1 d .
H15A H 0.2681 0.5434 0.7510 0.058 Uiso 1 1 calc R
H15B H 0.2215 0.5804 0.8017 0.058 Uiso 1 1 calc R
H15C H 0.2468 0.5872 0.6949 0.058 Uiso 1 1 calc R
C16 C -0.01017(15) 0.71275(9) 0.7970(2) 0.0308(6) Uani 1 1 d .
C17 C -0.00030(17) 0.74459(9) 0.8680(2) 0.0350(6) Uani 1 1 d .
C18 C -0.05517(18) 0.77390(10) 0.8893(2) 0.0394(7) Uani 1 1 d .
H18A H -0.0477 0.7956 0.9367 0.047 Uiso 1 1 calc R
C19 C -0.11944(17) 0.77247(10) 0.8444(2) 0.0414(7) Uani 1 1 d .
C20 C -0.12843(16) 0.74086(10) 0.7740(2) 0.0420(7) Uani 1 1 d .
H20A H -0.1726 0.7390 0.7429 0.050 Uiso 1 1 calc R
C21 C -0.07494(16) 0.71199(9) 0.7478(2) 0.0376(7) Uani 1 1 d .
C22 C 0.06754(17) 0.74855(11) 0.9208(2) 0.0431(7) Uani 1 1 d .
H22A H 0.0640 0.7726 0.9667 0.065 Uiso 1 1 calc R
H22B H 0.1058 0.7548 0.8763 0.065 Uiso 1 1 calc R
H22C H 0.0773 0.7208 0.9539 0.065 Uiso 1 1 calc R
C23 C -0.1777(2) 0.80445(12) 0.8680(3) 0.0572(10) Uani 1 1 d .
H23A H -0.1620 0.8244 0.9182 0.086 Uiso 1 1 calc R
H23B H -0.2192 0.7881 0.8893 0.086 Uiso 1 1 calc R
H23C H -0.1897 0.8217 0.8117 0.086 Uiso 1 1 calc R
C24 C -0.08528(18) 0.68297(11) 0.6619(3) 0.0478(8) Uani 1 1 d .
H24A H -0.1330 0.6870 0.6372 0.072 Uiso 1 1 calc R
H24B H -0.0785 0.6520 0.6796 0.072 Uiso 1 1 calc R
H24C H -0.0510 0.6911 0.6132 0.072 Uiso 1 1 calc R
C25 C 0.05217(15) 0.63053(8) 1.00138(19) 0.0288(6) Uani 1 1 d .
C26 C 0.12422(15) 0.63900(9) 1.0232(2) 0.0310(6) Uani 1 1 d .
C27 C 0.14255(17) 0.66045(9) 1.1072(2) 0.0369(7) Uani 1 1 d .
H27A H 0.1906 0.6671 1.1192 0.044 Uiso 1 1 calc R
C28 C 0.09232(18) 0.67211(10) 1.1730(2) 0.0398(7) Uani 1 1 d .
H28A H 0.1053 0.6879 1.2282 0.048 Uiso 1 1 calc R
C29 C 0.02329(17) 0.66061(9) 1.1577(2) 0.0372(7) Uani 1 1 d .
H29A H -0.0110 0.6672 1.2044 0.045 Uiso 1 1 calc R
C30 C 0.00275(16) 0.63934(9) 1.07412(19) 0.0318(6) Uani 1 1 d .
C31 C 0.18843(15) 0.62032(9) 0.9730(2) 0.0329(6) Uani 1 1 d .
C32 C 0.23752(15) 0.64718(10) 0.9260(2) 0.0357(6) Uani 1 1 d .
C33 C 0.30322(16) 0.63027(11) 0.9020(2) 0.0403(7) Uani 1 1 d .
H33A H 0.3356 0.6488 0.8698 0.048 Uiso 1 1 calc R
C34 C 0.32302(16) 0.58762(11) 0.9232(2) 0.0421(7) Uani 1 1 d .
C35 C 0.27478(17) 0.56129(10) 0.9691(2) 0.0399(7) Uani 1 1 d .
H35A H 0.2874 0.5318 0.9841 0.048 Uiso 1 1 calc R
C36 C 0.20767(16) 0.57652(10) 0.9944(2) 0.0356(6) Uani 1 1 d .
C37 C 0.22078(16) 0.69401(10) 0.9005(2) 0.0421(7) Uani 1 1 d .
H37A H 0.1729 0.7011 0.9214 0.063 Uiso 1 1 calc R
H37B H 0.2241 0.6977 0.8319 0.063 Uiso 1 1 calc R
H37C H 0.2544 0.7138 0.9316 0.063 Uiso 1 1 calc R
C38 C 0.39482(19) 0.57026(14) 0.8975(3) 0.0553(9) Uani 1 1 d .
H38A H 0.3991 0.5396 0.9185 0.083 Uiso 1 1 calc R
H38B H 0.4310 0.5882 0.9285 0.083 Uiso 1 1 calc R
H38C H 0.4011 0.5717 0.8289 0.083 Uiso 1 1 calc R
C39 C 0.15900(18) 0.54603(10) 1.0460(2) 0.0423(7) Uani 1 1 d .
H39A H 0.1818 0.5173 1.0543 0.063 Uiso 1 1 calc R
H39B H 0.1156 0.5423 1.0096 0.063 Uiso 1 1 calc R
H39C H 0.1477 0.5586 1.1080 0.063 Uiso 1 1 calc R
C40 C -0.07220(16) 0.62279(10) 1.07475(19) 0.0340(6) Uani 1 1 d .
C41 C -0.08532(17) 0.57762(10) 1.0905(2) 0.0366(7) Uani 1 1 d .
C42 C -0.15450(18) 0.56247(11) 1.0917(2) 0.0413(7) Uani 1 1 d .
H42A H -0.1629 0.5319 1.1010 0.050 Uiso 1 1 calc R
C43 C -0.21160(18) 0.59047(11) 1.0797(2) 0.0460(8) Uani 1 1 d .
C44 C -0.19772(17) 0.63527(11) 1.0703(2) 0.0449(8) Uani 1 1 d .
H44A H -0.2361 0.6552 1.0654 0.054 Uiso 1 1 calc R
C45 C -0.12934(17) 0.65199(10) 1.0679(2) 0.0385(7) Uani 1 1 d .
C46 C -0.02641(18) 0.54510(10) 1.1056(2) 0.0425(7) Uani 1 1 d .
H46A H -0.0461 0.5156 1.1156 0.064 Uiso 1 1 calc R
H46B H 0.0010 0.5538 1.1612 0.064 Uiso 1 1 calc R
H46C H 0.0042 0.5448 1.0500 0.064 Uiso 1 1 calc R
C47 C -0.28576(19) 0.57219(14) 1.0751(3) 0.0608(10) Uani 1 1 d .
H47A H -0.2844 0.5401 1.0836 0.091 Uiso 1 1 calc R
H47B H -0.3065 0.5791 1.0135 0.091 Uiso 1 1 calc R
H47C H -0.3143 0.5855 1.1251 0.091 Uiso 1 1 calc R
C48 C -0.11766(18) 0.70072(10) 1.0519(3) 0.0482(8) Uani 1 1 d .
H48A H -0.1632 0.7158 1.0491 0.072 Uiso 1 1 calc R
H48B H -0.0924 0.7051 0.9923 0.072 Uiso 1 1 calc R
H48C H -0.0898 0.7129 1.1040 0.072 Uiso 1 1 calc R
C49 C -0.1204(2) 0.54843(13) 0.8224(3) 0.0650(11) Uani 1 1 d .
H49A H -0.0725 0.5368 0.8168 0.097 Uiso 1 1 calc R
H49B H -0.1515 0.5327 0.7786 0.097 Uiso 1 1 calc R
H49C H -0.1373 0.5442 0.8872 0.097 Uiso 1 1 calc R
C50 C -0.19157(19) 0.61371(15) 0.8080(3) 0.0596(10) Uani 1 1 d .
H50A H -0.1905 0.6453 0.7928 0.089 Uiso 1 1 calc R
H50B H -0.2086 0.6097 0.8728 0.089 Uiso 1 1 calc R
H50C H -0.2231 0.5984 0.7641 0.089 Uiso 1 1 calc R
Ge1B Ge 0.0160(4) 0.6126(4) 0.8801(3) 0.0305(16) Uiso 0.096(5) 1 d P

loop_
_atom_site_aniso_label
_atom_site_aniso_U_11
_atom_site_aniso_U_22
_atom_site_aniso_U_33
_atom_site_aniso_U_23
_atom_site_aniso_U_13
_atom_site_aniso_U_12
Ge1 0.0284(3) 0.0237(4) 0.0228(2) 0.00128(16) -0.00028(15) -0.0014(3)
C1 0.0275(13) 0.0307(13) 0.0253(13) 0.0007(11) -0.0025(11) -0.0014(11)
N1 0.0374(14) 0.0500(16) 0.0338(14) 0.0008(12) 0.0005(11) -0.0066(12)
C2 0.0295(13) 0.0325(14) 0.0280(13) 0.0001(11) -0.0031(11) 0.0004(11)
N2 0.0437(15) 0.0472(16) 0.0468(16) -0.0004(13) -0.0045(13) -0.0049(12)
C3 0.0343(15) 0.0377(15) 0.0289(14) -0.0003(12) 0.0028(12) 0.0012(12)
C4 0.0385(16) 0.0379(15) 0.0321(15) 0.0054(12) 0.0029(12) -0.0036(13)
C5 0.0396(15) 0.0288(14) 0.0359(15) 0.0044(12) -0.0018(13) -0.0011(12)
C6 0.0329(14) 0.0275(13) 0.0270(13) 0.0006(11) -0.0038(11) -0.0016(11)
C7 0.0316(14) 0.0319(14) 0.0264(13) -0.0004(11) 0.0030(11) -0.0005(11)
C8 0.0336(15) 0.0371(15) 0.0352(15) -0.0028(12) -0.0002(12) 0.0006(12)
C9 0.0345(15) 0.0363(15) 0.0434(17) -0.0074(13) 0.0005(13) -0.0039(12)
C10 0.0459(17) 0.0311(15) 0.0365(15) -0.0025(12) 0.0044(14) 0.0006(13)
C11 0.0364(15) 0.0363(15) 0.0316(14) -0.0004(12) 0.0011(12) 0.0067(12)
C12 0.0327(14) 0.0351(14) 0.0268(13) -0.0018(11) 0.0014(11) 0.0013(12)
C13 0.0391(16) 0.0406(17) 0.053(2) -0.0130(15) -0.0105(15) 0.0044(14)
C14 0.0522(19) 0.0340(16) 0.0508(19) -0.0036(14) -0.0008(16) 0.0021(14)
C15 0.0380(16) 0.0414(16) 0.0371(16) -0.0046(13) -0.0032(13) 0.0039(13)
C16 0.0338(14) 0.0258(13) 0.0328(14) 0.0032(11) 0.0006(12) 0.0010(11)
C17 0.0411(16) 0.0306(14) 0.0331(15) 0.0040(12) -0.0004(12) 0.0020(12)
C18 0.0507(18) 0.0328(15) 0.0349(16) -0.0023(12) 0.0033(14) 0.0057(13)
C19 0.0422(17) 0.0339(15) 0.0480(18) 0.0043(14) 0.0031(14) 0.0099(13)
C20 0.0364(15) 0.0355(16) 0.0540(19) 0.0026(14) -0.0069(14) 0.0047(13)
C21 0.0385(16) 0.0295(14) 0.0447(17) 0.0022(13) -0.0051(14) 0.0010(12)
C22 0.0498(18) 0.0379(16) 0.0417(17) -0.0093(14) -0.0093(15) 0.0064(14)
C23 0.052(2) 0.0463(19) 0.074(3) -0.0053(18) 0.0053(19) 0.0172(16)
C24 0.0461(18) 0.0417(17) 0.056(2) -0.0071(15) -0.0165(16) 0.0067(14)
C25 0.0386(15) 0.0215(12) 0.0263(13) 0.0001(10) -0.0024(11) -0.0004(11)
C26 0.0360(15) 0.0231(12) 0.0338(14) 0.0007(11) -0.0050(12) 0.0021(11)
C27 0.0426(16) 0.0280(14) 0.0401(16) -0.0024(12) -0.0090(13) 0.0027(12)
C28 0.0563(19) 0.0310(14) 0.0320(15) -0.0067(12) -0.0090(14) 0.0054(14)
C29 0.0500(18) 0.0293(14) 0.0324(15) -0.0030(12) 0.0029(13) 0.0027(13)
C30 0.0423(16) 0.0247(13) 0.0284(14) -0.0003(11) 0.0020(12) 0.0022(11)
C31 0.0328(14) 0.0330(14) 0.0329(14) -0.0031(12) -0.0088(12) 0.0017(12)
C32 0.0347(15) 0.0384(15) 0.0342(15) -0.0034(12) -0.0098(12) -0.0025(12)
C33 0.0330(15) 0.0499(18) 0.0381(16) -0.0026(14) -0.0070(13) -0.0030(13)
C34 0.0350(16) 0.0548(19) 0.0366(16) -0.0084(14) -0.0095(13) 0.0069(14)
C35 0.0465(17) 0.0381(16) 0.0351(15) -0.0055(13) -0.0112(14) 0.0088(13)
C36 0.0399(16) 0.0345(15) 0.0323(15) -0.0025(12) -0.0088(13) 0.0044(12)
C37 0.0360(16) 0.0410(17) 0.0493(18) 0.0042(14) -0.0032(14) -0.0069(13)
C38 0.0438(19) 0.069(2) 0.053(2) -0.0090(18) -0.0060(16) 0.0140(18)
C39 0.0528(19) 0.0305(15) 0.0435(17) 0.0025(13) -0.0061(15) 0.0057(14)
C40 0.0423(16) 0.0349(15) 0.0249(13) -0.0022(11) 0.0080(12) -0.0008(12)
C41 0.0470(17) 0.0367(15) 0.0262(13) -0.0022(12) 0.0069(13) -0.0014(13)
C42 0.0507(18) 0.0389(16) 0.0344(15) -0.0020(13) 0.0111(14) -0.0061(14)
C43 0.0480(19) 0.0521(19) 0.0379(17) -0.0031(14) 0.0121(15) -0.0067(15)
C44 0.0407(17) 0.0491(19) 0.0450(18) -0.0014(15) 0.0105(14) 0.0063(14)
C45 0.0452(17) 0.0363(15) 0.0338(15) -0.0016(12) 0.0082(13) 0.0019(13)
C46 0.054(2) 0.0312(15) 0.0428(17) 0.0040(13) 0.0054(15) -0.0022(14)
C47 0.046(2) 0.068(2) 0.068(3) -0.002(2) 0.0093(18) -0.0083(18)
C48 0.0474(18) 0.0351(16) 0.062(2) -0.0020(15) 0.0086(16) 0.0079(14)
C49 0.077(3) 0.052(2) 0.066(3) 0.0107(19) -0.018(2) -0.021(2)
C50 0.0419(19) 0.084(3) 0.053(2) -0.008(2) 0.0000(17) -0.0037(19)

loop_
_atom_type_symbol
_atom_type_description
_atom_type_scat_dispersion_real
_atom_type_scat_dispersion_imag
_atom_type_scat_source
C C 0.0181 0.0091 'International Tables Vol C Tables 4.2.6.8 and 6.1.1.4'
H H 0.0000 0.0000 'International Tables Vol C Tables 4.2.6.8 and 6.1.1.4'
N N 0.0311 0.0180 'International Tables Vol C Tables 4.2.6.8 and 6.1.1.4'
Ge Ge -1.0885 0.8855 'International Tables Vol C Tables 4.2.6.8 and 6.1.1.4'

loop_
_geom_angle_atom_site_label_1
_geom_angle_atom_site_label_2
_geom_angle_atom_site_label_3
_geom_angle
C1 Ge1 C25 106.16(11)
C1 Ge1 N1 91.92(11)
C25 Ge1 N1 95.38(12)
C6 C1 C2 116.8(2)
C6 C1 Ge1B 116.8(4)
C2 C1 Ge1B 126.4(4)
C6 C1 Ge1 131.9(2)
C2 C1 Ge1 111.02(19)
N2 N1 Ge1B 128.3(4)
N2 N1 Ge1 118.5(2)
N2 N1 H1A 107(3)
Ge1B N1 H1A 92(3)
Ge1 N1 H1A 103(3)
N2 N1 H1B 111(3)
Ge1B N1 H1B 104(3)
Ge1 N1 H1B 105(3)
H1A N1 H1B 113(4)
C3 C2 C1 120.5(3)
C3 C2 C7 115.8(2)
C1 C2 C7 123.3(2)
N1 N2 C49 107.1(3)
N1 N2 C50 108.8(3)
C49 N2 C50 110.6(3)
C4 C3 C2 121.1(3)
C4 C3 H3A 119.4
C2 C3 H3A 119.4
C3 C4 C5 119.0(3)
C3 C4 H4A 120.5
C5 C4 H4A 120.5
C4 C5 C6 121.4(3)
C4 C5 H5A 119.3
C6 C5 H5A 119.3
C5 C6 C1 120.3(3)
C5 C6 C16 112.5(2)
C1 C6 C16 126.4(2)
C12 C7 C8 118.6(3)
C12 C7 C2 121.4(2)
C8 C7 C2 119.6(2)
C9 C8 C7 119.4(3)
C9 C8 C13 118.7(3)
C7 C8 C13 121.8(3)
C8 C9 C10 122.5(3)
C8 C9 H9A 118.8
C10 C9 H9A 118.8
C11 C10 C9 117.1(3)
C11 C10 C14 121.8(3)
C9 C10 C14 121.2(3)
C10 C11 C12 122.2(3)
C10 C11 H11A 118.9
C12 C11 H11A 118.9
C11 C12 C7 119.8(3)
C11 C12 C15 119.7(3)
C7 C12 C15 120.4(3)
C8 C13 H13A 109.5
C8 C13 H13B 109.5
H13A C13 H13B 109.5
C8 C13 H13C 109.5
H13A C13 H13C 109.5
H13B C13 H13C 109.5
C10 C14 H14A 109.5
C10 C14 H14B 109.5
H14A C14 H14B 109.5
C10 C14 H14C 109.5
H14A C14 H14C 109.5
H14B C14 H14C 109.5
C12 C15 H15A 109.5
C12 C15 H15B 109.5
H15A C15 H15B 109.5
C12 C15 H15C 109.5
H15A C15 H15C 109.5
H15B C15 H15C 109.5
C17 C16 C21 118.6(3)
C17 C16 C6 123.3(3)
C21 C16 C6 116.9(2)
C18 C17 C16 119.3(3)
C18 C17 C22 118.8(3)
C16 C17 C22 121.9(3)
C19 C18 C17 122.6(3)
C19 C18 H18A 118.7
C17 C18 H18A 118.7
C18 C19 C20 117.4(3)
C18 C19 C23 121.9(3)
C20 C19 C23 120.7(3)
C21 C20 C19 122.3(3)
C21 C20 H20A 118.9
C19 C20 H20A 118.9
C20 C21 C16 119.6(3)
C20 C21 C24 119.0(3)
C16 C21 C24 121.2(3)
C17 C22 H22A 109.5
C17 C22 H22B 109.5
H22A C22 H22B 109.5
C17 C22 H22C 109.5
H22A C22 H22C 109.5
H22B C22 H22C 109.5
C19 C23 H23A 109.5
C19 C23 H23B 109.5
H23A C23 H23B 109.5
C19 C23 H23C 109.5
H23A C23 H23C 109.5
H23B C23 H23C 109.5
C21 C24 H24A 109.5
C21 C24 H24B 109.5
H24A C24 H24B 109.5
C21 C24 H24C 109.5
H24A C24 H24C 109.5
H24B C24 H24C 109.5
C30 C25 C26 116.3(2)
C30 C25 Ge1B 117.6(3)
C26 C25 Ge1B 125.9(3)
C30 C25 Ge1 125.8(2)
C26 C25 Ge1 117.1(2)
C27 C26 C25 120.4(3)
C27 C26 C31 111.8(2)
C25 C26 C31 126.9(2)
C28 C27 C26 121.4(3)
C28 C27 H27A 119.3
C26 C27 H27A 119.3
C29 C28 C27 119.3(3)
C29 C28 H28A 120.4
C27 C28 H28A 120.4
C28 C29 C30 121.0(3)
C28 C29 H29A 119.5
C30 C29 H29A 119.5
C29 C30 C25 121.0(3)
C29 C30 C40 114.2(3)
C25 C30 C40 124.5(2)
C32 C31 C36 118.4(3)
C32 C31 C26 122.6(3)
C36 C31 C26 117.2(3)
C33 C32 C31 119.8(3)
C33 C32 C37 118.7(3)
C31 C32 C37 121.4(3)
C34 C33 C32 122.5(3)
C34 C33 H33A 118.8
C32 C33 H33A 118.8
C35 C34 C33 117.6(3)
C35 C34 C38 120.9(3)
C33 C34 C38 121.4(3)
C34 C35 C36 122.3(3)
C34 C35 H35A 118.8
C36 C35 H35A 118.8
C35 C36 C31 119.4(3)
C35 C36 C39 118.9(3)
C31 C36 C39 121.7(3)
C32 C37 H37A 109.5
C32 C37 H37B 109.5
H37A C37 H37B 109.5
C32 C37 H37C 109.5
H37A C37 H37C 109.5
H37B C37 H37C 109.5
C34 C38 H38A 109.5
C34 C38 H38B 109.5
H38A C38 H38B 109.5
C34 C38 H38C 109.5
H38A C38 H38C 109.5
H38B C38 H38C 109.5
C36 C39 H39A 109.5
C36 C39 H39B 109.5
H39A C39 H39B 109.5
C36 C39 H39C 109.5
H39A C39 H39C 109.5
H39B C39 H39C 109.5
C45 C40 C41 119.1(3)
C45 C40 C30 121.3(3)
C41 C40 C30 119.4(3)
C42 C41 C40 119.3(3)
C42 C41 C46 118.9(3)
C40 C41 C46 121.8(3)
C43 C42 C41 122.3(3)
C43 C42 H42A 118.8
C41 C42 H42A 118.8
C42 C43 C44 117.4(3)
C42 C43 C47 120.6(3)
C44 C43 C47 122.0(3)
C43 C44 C45 122.3(3)
C43 C44 H44A 118.9
C45 C44 H44A 118.9
C44 C45 C40 119.3(3)
C44 C45 C48 119.7(3)
C40 C45 C48 120.9(3)
C41 C46 H46A 109.5
C41 C46 H46B 109.5
H46A C46 H46B 109.5
C41 C46 H46C 109.5
H46A C46 H46C 109.5
H46B C46 H46C 109.5
C43 C47 H47A 109.5
C43 C47 H47B 109.5
H47A C47 H47B 109.5
C43 C47 H47C 109.5
H47A C47 H47C 109.5
H47B C47 H47C 109.5
C45 C48 H48A 109.5
C45 C48 H48B 109.5
H48A C48 H48B 109.5
C45 C48 H48C 109.5
H48A C48 H48C 109.5
H48B C48 H48C 109.5
N2 C49 H49A 109.5
N2 C49 H49B 109.5
H49A C49 H49B 109.5
N2 C49 H49C 109.5
H49A C49 H49C 109.5
H49B C49 H49C 109.5
N2 C50 H50A 109.5
N2 C50 H50B 109.5
H50A C50 H50B 109.5
N2 C50 H50C 109.5
H50A C50 H50C 109.5
H50B C50 H50C 109.5
N1 Ge1B C25 114.9(5)
N1 Ge1B C1 108.1(4)
C25 Ge1B C1 116.6(3)

loop_
_geom_bond_atom_site_label_1
_geom_bond_atom_site_label_2
_geom_bond_distance
Ge1 Ge1B 0.552(11)
Ge1 C1 2.058(3)
Ge1 C25 2.077(3)
Ge1 N1 2.115(3)
C1 C6 1.417(4)
C1 C2 1.428(4)
C1 Ge1B 1.956(5)
N1 N2 1.448(4)
N1 Ge1B 1.747(8)
N1 H1A 0.881(10)
N1 H1B 0.882(10)
C2 C3 1.396(4)
C2 C7 1.507(4)
N2 C49 1.458(4)
N2 C50 1.466(4)
C3 C4 1.378(4)
C3 H3A 0.9500
C4 C5 1.387(4)
C4 H4A 0.9500
C5 C6 1.396(4)
C5 H5A 0.9500
C6 C16 1.519(4)
C7 C12 1.403(4)
C7 C8 1.403(4)
C8 C9 1.390(4)
C8 C13 1.509(4)
C9 C10 1.391(4)
C9 H9A 0.9500
C10 C11 1.387(4)
C10 C14 1.512(4)
C11 C12 1.390(4)
C11 H11A 0.9500
C12 C15 1.492(4)
C13 H13A 0.9800
C13 H13B 0.9800
C13 H13C 0.9800
C14 H14A 0.9800
C14 H14B 0.9800
C14 H14C 0.9800
C15 H15A 0.9800
C15 H15B 0.9800
C15 H15C 0.9800
C16 C17 1.406(4)
C16 C21 1.414(4)
C17 C18 1.402(4)
C17 C22 1.495(4)
C18 C19 1.378(5)
C18 H18A 0.9500
C19 C20 1.393(5)
C19 C23 1.508(4)
C20 C21 1.391(4)
C20 H20A 0.9500
C21 C24 1.514(4)
C22 H22A 0.9800
C22 H22B 0.9800
C22 H22C 0.9800
C23 H23A 0.9800
C23 H23B 0.9800
C23 H23C 0.9800
C24 H24A 0.9800
C24 H24B 0.9800
C24 H24C 0.9800
C25 C30 1.419(4)
C25 C26 1.427(4)
C25 Ge1B 1.929(5)
C26 C27 1.400(4)
C26 C31 1.521(4)
C27 C28 1.380(5)
C27 H27A 0.9500
C28 C29 1.374(4)
C28 H28A 0.9500
C29 C30 1.403(4)
C29 H29A 0.9500
C30 C40 1.510(4)
C31 C32 1.406(4)
C31 C36 1.409(4)
C32 C33 1.391(4)
C32 C37 1.498(4)
C33 C34 1.379(5)
C33 H33A 0.9500
C34 C35 1.378(5)
C34 C38 1.507(5)
C35 C36 1.403(4)
C35 H35A 0.9500
C36 C39 1.498(4)
C37 H37A 0.9800
C37 H37B 0.9800
C37 H37C 0.9800
C38 H38A 0.9800
C38 H38B 0.9800
C38 H38C 0.9800
C39 H39A 0.9800
C39 H39B 0.9800
C39 H39C 0.9800
C40 C45 1.404(4)
C40 C41 1.408(4)
C41 C42 1.392(4)
C41 C46 1.507(4)
C42 C43 1.387(5)
C42 H42A 0.9500
C43 C44 1.389(5)
C43 C47 1.516(5)
C44 C45 1.395(4)
C44 H44A 0.9500
C45 C48 1.510(4)
C46 H46A 0.9800
C46 H46B 0.9800
C46 H46C 0.9800
C47 H47A 0.9800
C47 H47B 0.9800
C47 H47C 0.9800
C48 H48A 0.9800
C48 H48B 0.9800
C48 H48C 0.9800
C49 H49A 0.9800
C49 H49B 0.9800
C49 H49C 0.9800
C50 H50A 0.9800
C50 H50B 0.9800
C50 H50C 0.9800
Ge1B H1A 1.98(5)

loop_
_geom_torsion_atom_site_label_1
_geom_torsion_atom_site_label_2
_geom_torsion_atom_site_label_3
_geom_torsion_atom_site_label_4
_geom_torsion
Ge1B Ge1 C1 C6 15.8(6)
C25 Ge1 C1 C6 -42.5(3)
N1 Ge1 C1 C6 53.6(3)
Ge1B Ge1 C1 C2 -171.1(5)
C25 Ge1 C1 C2 130.52(19)
N1 Ge1 C1 C2 -133.3(2)
C25 Ge1 C1 Ge1B -58.4(5)
N1 Ge1 C1 Ge1B 37.8(5)
Ge1B Ge1 N1 N2 145.2(8)
C1 Ge1 N1 N2 85.4(2)
C25 Ge1 N1 N2 -168.2(2)
C1 Ge1 N1 Ge1B -59.8(7)
C25 Ge1 N1 Ge1B 46.6(7)
C6 C1 C2 C3 10.0(4)
Ge1B C1 C2 C3 -167.2(3)
Ge1 C1 C2 C3 -164.3(2)
C6 C1 C2 C7 -163.0(2)
Ge1B C1 C2 C7 19.8(4)
Ge1 C1 C2 C7 22.7(3)
Ge1B N1 N2 C49 68.1(5)
Ge1 N1 N2 C49 59.2(3)
Ge1B N1 N2 C50 -172.3(4)
Ge1 N1 N2 C50 178.8(2)
C1 C2 C3 C4 -3.1(4)
C7 C2 C3 C4 170.4(3)
C2 C3 C4 C5 -4.8(4)
C3 C4 C5 C6 5.7(4)
C4 C5 C6 C1 1.4(4)
C4 C5 C6 C16 -169.0(3)
C2 C1 C6 C5 -9.1(4)
Ge1B C1 C6 C5 168.4(3)
Ge1 C1 C6 C5 163.7(2)
C2 C1 C6 C16 159.9(3)
Ge1B C1 C6 C16 -22.6(4)
Ge1 C1 C6 C16 -27.3(4)
C3 C2 C7 C12 70.2(3)
C1 C2 C7 C12 -116.5(3)
C3 C2 C7 C8 -102.1(3)
C1 C2 C7 C8 71.2(4)
C12 C7 C8 C9 6.1(4)
C2 C7 C8 C9 178.6(3)
C12 C7 C8 C13 -171.5(3)
C2 C7 C8 C13 1.0(4)
C7 C8 C9 C10 -0.6(5)
C13 C8 C9 C10 177.1(3)
C8 C9 C10 C11 -3.9(5)
C8 C9 C10 C14 175.0(3)
C9 C10 C11 C12 2.8(4)
C14 C10 C11 C12 -176.1(3)
C10 C11 C12 C7 2.7(4)
C10 C11 C12 C15 -177.6(3)
C8 C7 C12 C11 -7.2(4)
C2 C7 C12 C11 -179.5(3)
C8 C7 C12 C15 173.1(3)
C2 C7 C12 C15 0.7(4)
C5 C6 C16 C17 -79.5(3)
C1 C6 C16 C17 110.7(3)
C5 C6 C16 C21 87.7(3)
C1 C6 C16 C21 -82.0(3)
C21 C16 C17 C18 1.4(4)
C6 C16 C17 C18 168.5(3)
C21 C16 C17 C22 -177.8(3)
C6 C16 C17 C22 -10.8(4)
C16 C17 C18 C19 1.0(5)
C22 C17 C18 C19 -179.7(3)
C17 C18 C19 C20 -1.2(5)
C17 C18 C19 C23 -179.6(3)
C18 C19 C20 C21 -1.1(5)
C23 C19 C20 C21 177.4(3)
C19 C20 C21 C16 3.5(5)
C19 C20 C21 C24 -171.6(3)
C17 C16 C21 C20 -3.6(4)
C6 C16 C21 C20 -171.4(3)
C17 C16 C21 C24 171.4(3)
C6 C16 C21 C24 3.5(4)
Ge1B Ge1 C25 C30 62.1(6)
C1 Ge1 C25 C30 123.6(2)
N1 Ge1 C25 C30 30.0(2)
Ge1B Ge1 C25 C26 -128.7(6)
C1 Ge1 C25 C26 -67.3(2)
N1 Ge1 C25 C26 -160.9(2)
C1 Ge1 C25 Ge1B 61.5(5)
N1 Ge1 C25 Ge1B -32.1(5)
C30 C25 C26 C27 -8.4(4)
Ge1B C25 C26 C27 166.7(5)
Ge1 C25 C26 C27 -178.6(2)
C30 C25 C26 C31 160.0(3)
Ge1B C25 C26 C31 -24.8(6)
Ge1 C25 C26 C31 -10.2(4)
C25 C26 C27 C28 3.1(4)
C31 C26 C27 C28 -167.0(3)
C26 C27 C28 C29 3.0(4)
C27 C28 C29 C30 -3.4(4)
C28 C29 C30 C25 -2.4(4)
C28 C29 C30 C40 171.1(3)
C26 C25 C30 C29 8.1(4)
Ge1B C25 C30 C29 -167.4(4)
Ge1 C25 C30 C29 177.3(2)
C26 C25 C30 C40 -164.6(3)
Ge1B C25 C30 C40 19.9(5)
Ge1 C25 C30 C40 4.6(4)
C27 C26 C31 C32 -72.9(3)
C25 C26 C31 C32 117.8(3)
C27 C26 C31 C36 91.4(3)
C25 C26 C31 C36 -77.9(4)
C36 C31 C32 C33 -0.2(4)
C26 C31 C32 C33 164.0(3)
C36 C31 C32 C37 179.8(3)
C26 C31 C32 C37 -16.1(4)
C31 C32 C33 C34 -0.4(4)
C37 C32 C33 C34 179.7(3)
C32 C33 C34 C35 0.6(5)
C32 C33 C34 C38 -179.2(3)
C33 C34 C35 C36 -0.2(5)
C38 C34 C35 C36 179.6(3)
C34 C35 C36 C31 -0.4(4)
C34 C35 C36 C39 -178.7(3)
C32 C31 C36 C35 0.5(4)
C26 C31 C36 C35 -164.4(3)
C32 C31 C36 C39 178.8(3)
C26 C31 C36 C39 13.8(4)
C29 C30 C40 C45 72.9(3)
C25 C30 C40 C45 -113.9(3)
C29 C30 C40 C41 -101.7(3)
C25 C30 C40 C41 71.5(4)
C45 C40 C41 C42 4.8(4)
C30 C40 C41 C42 179.6(3)
C45 C40 C41 C46 -175.4(3)
C30 C40 C41 C46 -0.7(4)
C40 C41 C42 C43 -1.3(5)
C46 C41 C42 C43 179.0(3)
C41 C42 C43 C44 -2.8(5)
C41 C42 C43 C47 176.0(3)
C42 C43 C44 C45 3.3(5)
C47 C43 C44 C45 -175.4(3)
C43 C44 C45 C40 0.3(5)
C43 C44 C45 C48 176.5(3)
C41 C40 C45 C44 -4.4(4)
C30 C40 C45 C44 -179.0(3)
C41 C40 C45 C48 179.5(3)
C30 C40 C45 C48 4.9(4)
C1 Ge1 Ge1B N1 114.5(6)
C25 Ge1 Ge1B N1 -128.2(7)
C1 Ge1 Ge1B C25 -117.3(3)
N1 Ge1 Ge1B C25 128.2(7)
C25 Ge1 Ge1B C1 117.3(3)
N1 Ge1 Ge1B C1 -114.5(6)
N2 N1 Ge1B Ge1 -39.8(9)
N2 N1 Ge1B C25 -160.6(4)
Ge1 N1 Ge1B C25 -120.8(10)
N2 N1 Ge1B C1 67.3(7)
Ge1 N1 Ge1B C1 107.1(8)
C30 C25 Ge1B Ge1 -126.0(5)
C26 C25 Ge1B Ge1 59.0(7)
C30 C25 Ge1B N1 9.1(7)
C26 C25 Ge1B N1 -166.0(3)
Ge1 C25 Ge1B N1 135.1(8)
C30 C25 Ge1B C1 137.1(5)
C26 C25 Ge1B C1 -38.0(8)
Ge1 C25 Ge1B C1 -97.0(7)
C6 C1 Ge1B Ge1 -166.8(5)
C2 C1 Ge1B Ge1 10.3(6)
C6 C1 Ge1B N1 64.4(5)
C2 C1 Ge1B N1 -118.4(5)
Ge1 C1 Ge1B N1 -128.7(8)
C6 C1 Ge1B C25 -66.8(7)
C2 C1 Ge1B C25 110.4(6)
Ge1 C1 Ge1B C25 100.1(8)
